data_7204293
loop_
_publ_author_name
'Nishimura, Kazukuni'
'Khasanov, Salavat S.'
'Saito, Gunzi'

_publ_section_title
;
 Charge transfer, proton transfer and clathrate compounds of
 dihydrotetracyanodiphenoquinodimethane (H2TCNDQ) having highly acidic
 protonsElectronic supplementary information (ESI) available: elemental
 analysis results for H2TCNDQ complexes. See
 http://www.rsc.org/suppdata/jm/b1/b109503j/
;
_journal_issue 6
_journal_name_full 'Journal of Materials Chemistry'
_journal_page_first 1693
_journal_paper_doi 10.1039/b109503j
_journal_volume 12
_journal_year 2002
_chemical_formula_moiety '2(C10 H17 N2), C18 H8 N4'
_chemical_formula_sum 'C38 H42 N8'
_chemical_formula_weight 610.76
_chemical_name_common (H-DAD+)2(TCNDQ2-)
_chemical_name_systematic
; 
? 
;
_space_group_IT_number 18
_symmetry_cell_setting orthorhombic
_symmetry_space_group_name_Hall 'P 2ac 2ac'
_symmetry_space_group_name_H-M 'P 21 2 21'
_atom_sites_solution_hydrogens geom
_atom_sites_solution_primary direct
_atom_sites_solution_secondary difmap
_audit_creation_method SHELXL-97
_cell_angle_alpha 90.00
_cell_angle_beta 90.00
_cell_angle_gamma 90.00
_cell_formula_units_Z 6
_cell_length_a 14.2080(17)
_cell_length_b 16.706(2)
_cell_length_c 21.0540(9)
_cell_measurement_reflns_used 21
_cell_measurement_temperature 293(2)
_cell_measurement_theta_max 27.5
_cell_measurement_theta_min 0
_cell_volume 4997.4(9)
_computing_cell_refinement 'MXC(MAC Science)'
_computing_data_collection 'MXC(MAC Science)'
_computing_data_reduction Crystan
_computing_molecular_graphics 'ORTEP III'
_computing_structure_refinement 'SHELXL-97 (Sheldrick, 1997)'
_computing_structure_solution 'SHELXS-97 (Sheldrick, 1990)'
_diffrn_ambient_temperature 293(2)
_diffrn_measured_fraction_theta_full 0.923
_diffrn_measured_fraction_theta_max 0.923
_diffrn_measurement_device_type 'Mac Science DIP-2020K'
_diffrn_measurement_method theta/2theta
_diffrn_radiation_monochromator graphite
_diffrn_radiation_source 'fine-focus sealed tube'
_diffrn_radiation_type MoK\a
_diffrn_radiation_wavelength 0.71073
_diffrn_reflns_av_R_equivalents 0.0257
_diffrn_reflns_av_sigmaI/netI 0.0283
_diffrn_reflns_limit_h_max 17
_diffrn_reflns_limit_h_min 0
_diffrn_reflns_limit_k_max 20
_diffrn_reflns_limit_k_min -20
_diffrn_reflns_limit_l_max 23
_diffrn_reflns_limit_l_min -23
_diffrn_reflns_number 18628
_diffrn_reflns_theta_full 26.25
_diffrn_reflns_theta_max 26.25
_diffrn_reflns_theta_min 2.12
_exptl_absorpt_coefficient_mu 0.074
_exptl_absorpt_correction_type none
_exptl_crystal_colour dark-yellow
_exptl_crystal_density_diffrn 1.218
_exptl_crystal_density_method 'not measured'
_exptl_crystal_description block
_exptl_crystal_F_000 1956
_exptl_crystal_size_max 0.65
_exptl_crystal_size_mid 0.35
_exptl_crystal_size_min 0.30
_refine_diff_density_max 0.504
_refine_diff_density_min -0.459
_refine_diff_density_rms 0.137
_refine_ls_abs_structure_details 'Flack H D (1983), Acta Cryst. A39, 876-881'
_refine_ls_abs_structure_Flack 0(10)
_refine_ls_extinction_method none
_refine_ls_goodness_of_fit_ref 1.128
_refine_ls_hydrogen_treatment mixed
_refine_ls_matrix_type full
_refine_ls_number_parameters 625
_refine_ls_number_reflns 5157
_refine_ls_number_restraints 0
_refine_ls_restrained_S_all 1.128
_refine_ls_R_factor_all 0.1048
_refine_ls_R_factor_gt 0.0880
_refine_ls_shift/su_max 0.007
_refine_ls_shift/su_mean 0.001
_refine_ls_structure_factor_coef Fsqd
_refine_ls_weighting_details 'calc w=1/[\s^2^(Fo^2^)+(0.1675P)^2^+1.5418P] where P=(Fo^2^+2Fc^2^)/3'
_refine_ls_weighting_scheme calc
_refine_ls_wR_factor_gt 0.2483
_refine_ls_wR_factor_ref 0.2746
_reflns_number_gt 4069
_reflns_number_total 5157
_reflns_threshold_expression >2sigma(I)
_cod_data_source_file b109503j.txt
_cod_data_source_block (H-DAD+)2(TCNDQ2-)
_cod_original_sg_symbol_Hall 'P 2 2ab'
_cod_original_sg_symbol_H-M P21221
_cod_database_code 7204293

loop_
_symmetry_equiv_pos_as_xyz
'x, y, z'
'-x, y, -z'
'-x+1/2, -y, z+1/2'
'x+1/2, -y, -z+1/2'

loop_
_atom_site_label
_atom_site_type_symbol
_atom_site_fract_x
_atom_site_fract_y
_atom_site_fract_z
_atom_site_U_iso_or_equiv
_atom_site_adp_type
_atom_site_occupancy
_atom_site_symmetry_multiplicity
_atom_site_calc_flag
_atom_site_refinement_flags
_atom_site_disorder_assembly
_atom_site_disorder_group
N1 N 0.6904(4) 0.2657(3) 0.4125(2) 0.0709(13) Uani 1 1 d . . .
H1A H 0.6715 0.3204 0.4184 0.085 Uiso 0.83 1 calc PR . .
H1B H 0.7393 0.2527 0.4421 0.085 Uiso 0.83 1 calc PR . .
H1C H 0.6374 0.2311 0.4194 0.085 Uiso 0.83 1 calc PR . .
N2 N 0.8454(3) 0.2236(2) 0.16885(17) 0.0474(9) Uani 1 1 d . . .
H2A H 0.8774 0.1730 0.1676 0.057 Uiso 0.83 1 calc PR . .
H2B H 0.8894 0.2657 0.1602 0.057 Uiso 0.83 1 calc PR . .
H2C H 0.7965 0.2242 0.1374 0.057 Uiso 0.83 1 calc PR . .
C3 C 0.7244(3) 0.2553(3) 0.3494(2) 0.0472(11) Uani 1 1 d . . .
C4 C 0.7337(3) 0.1778(3) 0.3247(2) 0.0461(10) Uani 1 1 d . . .
C5 C 0.7747(3) 0.1685(2) 0.26476(19) 0.0413(9) Uani 1 1 d . . .
C6 C 0.8041(3) 0.2354(2) 0.23194(19) 0.0383(9) Uani 1 1 d . . .
C7 C 0.7922(3) 0.3130(2) 0.2546(2) 0.0435(9) Uani 1 1 d . . .
C8 C 0.7514(3) 0.3229(3) 0.3150(2) 0.0453(10) Uani 1 1 d . . .
C9 C 0.7042(5) 0.1067(4) 0.3642(3) 0.0811(18) Uani 1 1 d . . .
H9A H 0.7542 0.0680 0.3650 0.097 Uiso 1 1 calc R . .
H9B H 0.6490 0.0828 0.3460 0.097 Uiso 1 1 calc R . .
H9C H 0.6907 0.1239 0.4067 0.097 Uiso 1 1 calc R . .
C10 C 0.7815(4) 0.0864(3) 0.2361(2) 0.0595(13) Uani 1 1 d . . .
H10A H 0.7437 0.0498 0.2603 0.071 Uiso 1 1 calc R . .
H10B H 0.8459 0.0690 0.2367 0.071 Uiso 1 1 calc R . .
H10C H 0.7592 0.0880 0.1931 0.071 Uiso 1 1 calc R . .
C11 C 0.8204(4) 0.3846(3) 0.2159(3) 0.0630(14) Uani 1 1 d . . .
H11A H 0.8649 0.4161 0.2393 0.076 Uiso 1 1 calc R . .
H11B H 0.7658 0.4163 0.2066 0.076 Uiso 1 1 calc R . .
H11C H 0.8487 0.3670 0.1769 0.076 Uiso 1 1 calc R . .
C12 C 0.7369(4) 0.4047(3) 0.3434(3) 0.0657(14) Uani 1 1 d . . .
H12A H 0.7747 0.4430 0.3210 0.079 Uiso 1 1 calc R . .
H12B H 0.7549 0.4040 0.3873 0.079 Uiso 1 1 calc R . .
H12C H 0.6717 0.4193 0.3400 0.079 Uiso 1 1 calc R . .
N13 N 0.1573(3) 0.2689(3) 0.16612(18) 0.0614(11) Uani 1 1 d . . .
H13A H 0.1130 0.2268 0.1745 0.074 Uiso 0.83 1 calc PR . .
H13B H 0.1255 0.3196 0.1675 0.074 Uiso 0.83 1 calc PR . .
H13C H 0.2060 0.2679 0.1977 0.074 Uiso 0.83 1 calc PR . .
N14 N 0.3101(3) 0.2281(3) -0.07910(19) 0.0622(11) Uani 1 1 d . . .
H14A H 0.3356 0.2777 -0.0944 0.075 Uiso 0.83 1 calc PR . .
H14B H 0.2592 0.2117 -0.1061 0.075 Uiso 0.83 1 calc PR . .
H14C H 0.3582 0.1878 -0.0794 0.075 Uiso 0.83 1 calc PR . .
C15 C 0.1995(3) 0.2572(3) 0.1020(2) 0.0444(10) Uani 1 1 d . . .
C16 C 0.2171(4) 0.1797(3) 0.0798(2) 0.0513(11) Uani 1 1 d . . .
C17 C 0.2567(3) 0.1702(3) 0.0201(2) 0.0515(11) Uani 1 1 d . . .
C18 C 0.2764(3) 0.2386(3) -0.0164(2) 0.0457(10) Uani 1 1 d . . .
C19 C 0.2605(3) 0.3147(3) 0.0068(2) 0.0492(10) Uani 1 1 d . . .
C20 C 0.2229(3) 0.3258(3) 0.0678(2) 0.0451(10) Uani 1 1 d . . .
C21 C 0.1970(5) 0.1081(3) 0.1218(3) 0.084(2) Uani 1 1 d . . .
H21A H 0.1441 0.1197 0.1486 0.101 Uiso 1 1 calc R . .
H21B H 0.2511 0.0969 0.1476 0.101 Uiso 1 1 calc R . .
H21C H 0.1830 0.0625 0.0958 0.101 Uiso 1 1 calc R . .
C22 C 0.2762(5) 0.0886(3) -0.0050(3) 0.0812(18) Uani 1 1 d . . .
H22A H 0.3354 0.0886 -0.0270 0.097 Uiso 1 1 calc R . .
H22B H 0.2270 0.0733 -0.0339 0.097 Uiso 1 1 calc R . .
H22C H 0.2787 0.0512 0.0296 0.097 Uiso 1 1 calc R . .
C23 C 0.2828(5) 0.3868(3) -0.0330(3) 0.0766(17) Uani 1 1 d . . .
H23A H 0.2918 0.4324 -0.0059 0.092 Uiso 1 1 calc R . .
H23B H 0.2317 0.3970 -0.0617 0.092 Uiso 1 1 calc R . .
H23C H 0.3393 0.3772 -0.0568 0.092 Uiso 1 1 calc R . .
C24 C 0.2106(4) 0.4087(3) 0.0958(3) 0.0655(14) Uani 1 1 d . . .
H24A H 0.1888 0.4447 0.0634 0.079 Uiso 1 1 calc R . .
H24B H 0.2698 0.4273 0.1120 0.079 Uiso 1 1 calc R . .
H24C H 0.1654 0.4067 0.1296 0.079 Uiso 1 1 calc R . .
N25 N 0.1525(3) 0.2659(3) 0.4978(2) 0.0672(12) Uani 1 1 d . . .
H25A H 0.1222 0.2161 0.5077 0.081 Uiso 0.83 1 calc PR . .
H25B H 0.1065 0.3080 0.4970 0.081 Uiso 0.83 1 calc PR . .
H25C H 0.1991 0.2776 0.5295 0.081 Uiso 0.83 1 calc PR . .
N26 N 0.3144(4) 0.2537(3) 0.2542(2) 0.0771(15) Uani 1 1 d . . .
H26A H 0.3428 0.3046 0.2451 0.092 Uiso 0.83 1 calc PR . .
H26B H 0.2641 0.2440 0.2247 0.092 Uiso 0.83 1 calc PR . .
H26C H 0.3608 0.2122 0.2502 0.092 Uiso 0.83 1 calc PR . .
C27 C 0.1978(3) 0.2600(3) 0.4356(2) 0.0466(10) Uani 1 1 d . . .
C28 C 0.2116(3) 0.1847(3) 0.4073(2) 0.0482(11) Uani 1 1 d . . .
C29 C 0.2525(3) 0.1826(3) 0.3468(2) 0.0487(11) Uani 1 1 d . . .
C30 C 0.2781(3) 0.2541(3) 0.3173(2) 0.0493(11) Uani 1 1 d . . .
C31 C 0.2675(3) 0.3275(3) 0.3482(2) 0.0514(11) Uani 1 1 d . . .
C32 C 0.2265(3) 0.3306(3) 0.4083(2) 0.0483(11) Uani 1 1 d . . .
C33 C 0.1890(5) 0.1092(3) 0.4427(3) 0.086(2) Uani 1 1 d . . .
H33A H 0.1908 0.0646 0.4140 0.103 Uiso 1 1 calc R . .
H33B H 0.1273 0.1134 0.4609 0.103 Uiso 1 1 calc R . .
H33C H 0.2344 0.1013 0.4759 0.103 Uiso 1 1 calc R . .
C34 C 0.2669(5) 0.1034(3) 0.3130(3) 0.085(2) Uani 1 1 d . . .
H34A H 0.2863 0.0636 0.3432 0.102 Uiso 1 1 calc R . .
H34B H 0.3145 0.1094 0.2810 0.102 Uiso 1 1 calc R . .
H34C H 0.2089 0.0870 0.2935 0.102 Uiso 1 1 calc R . .
C35 C 0.3002(5) 0.4038(4) 0.3155(3) 0.085(2) Uani 1 1 d . . .
H35A H 0.3657 0.3991 0.3048 0.101 Uiso 1 1 calc R . .
H35B H 0.2914 0.4485 0.3435 0.101 Uiso 1 1 calc R . .
H35C H 0.2642 0.4118 0.2774 0.101 Uiso 1 1 calc R . .
C36 C 0.2165(4) 0.4112(3) 0.4406(3) 0.0736(17) Uani 1 1 d . . .
H36A H 0.1951 0.4501 0.4103 0.088 Uiso 1 1 calc R . .
H36B H 0.2763 0.4275 0.4574 0.088 Uiso 1 1 calc R . .
H36C H 0.1717 0.4071 0.4746 0.088 Uiso 1 1 calc R . .
N37 N 0.5304(4) -0.1636(4) 0.2708(2) 0.0866(17) Uani 1 1 d . . .
N38 N 0.4526(6) -0.1600(6) 0.0700(3) 0.177(5) Uani 1 1 d . . .
N39 N 0.5813(5) 0.5960(5) 0.2591(3) 0.115(2) Uani 1 1 d . . .
N40 N 0.4522(5) 0.6087(6) 0.0708(3) 0.145(3) Uani 1 1 d . . .
C41 C 0.5141(4) -0.1307(4) 0.2255(3) 0.0772(17) Uani 1 1 d . . .
C42 C 0.4950(4) -0.0855(4) 0.1698(3) 0.0749(17) Uani 1 1 d . . .
C43 C 0.4717(6) -0.1266(6) 0.1158(3) 0.115(3) Uani 1 1 d . . .
C44 C 0.4949(3) -0.0005(5) 0.1688(2) 0.0761(19) Uani 1 1 d . . .
C45 C 0.4789(5) 0.0461(5) 0.1132(3) 0.091(2) Uani 1 1 d . . .
H45 H 0.4688 0.0188 0.0736 0.110 Uiso 1 1 calc R . .
C46 C 0.4775(5) 0.1279(5) 0.1138(3) 0.096(2) Uani 1 1 d . . .
H46 H 0.4606 0.1556 0.0755 0.116 Uiso 1 1 calc R . .
C47 C 0.4994(4) 0.1724(4) 0.1674(3) 0.0754(17) Uani 1 1 d . . .
C48 C 0.5174(4) 0.1246(5) 0.2219(3) 0.0802(19) Uani 1 1 d . . .
H48 H 0.5333 0.1520 0.2605 0.096 Uiso 1 1 calc R . .
C49 C 0.5142(4) 0.0455(4) 0.2237(3) 0.0783(17) Uani 1 1 d . . .
H49 H 0.5252 0.0187 0.2633 0.094 Uiso 1 1 calc R . .
C50 C 0.5008(4) 0.2592(5) 0.1667(3) 0.084(2) Uani 1 1 d . . .
C51 C 0.4626(5) 0.3065(5) 0.1170(3) 0.091(2) Uani 1 1 d . . .
H51 H 0.4326 0.2795 0.0822 0.109 Uiso 1 1 calc R . .
C52 C 0.4661(5) 0.3881(6) 0.1160(3) 0.099(3) Uani 1 1 d . . .
H52 H 0.4384 0.4156 0.0806 0.119 Uiso 1 1 calc R . .
C53 C 0.5084(4) 0.4341(4) 0.1644(3) 0.0736(17) Uani 1 1 d . . .
C54 C 0.5479(4) 0.3864(5) 0.2134(3) 0.088(2) Uani 1 1 d . . .
H54 H 0.5778 0.4136 0.2482 0.106 Uiso 1 1 calc R . .
C55 C 0.5465(4) 0.3046(5) 0.2148(3) 0.085(2) Uani 1 1 d . . .
H55 H 0.5772 0.2770 0.2490 0.102 Uiso 1 1 calc R . .
C56 C 0.5492(4) 0.5623(4) 0.2160(3) 0.0807(17) Uani 1 1 d . . .
C57 C 0.5111(4) 0.5202(5) 0.1645(3) 0.087(2) Uani 1 1 d . . .
C58 C 0.4787(5) 0.5680(5) 0.1139(3) 0.100(3) Uani 1 1 d . . .
N59 N -0.0264(3) 0.3250(2) 0.1013(2) 0.0612(11) Uani 1 1 d . . .
N60 N -0.0715(4) 1.0856(3) 0.0946(2) 0.0766(14) Uani 1 1 d . . .
C61 C -0.0162(3) 0.3608(2) 0.0547(2) 0.0484(10) Uani 1 1 d . . .
C62 C 0.0000 0.4049(3) 0.0000 0.0451(14) Uani 1 2 d S . .
C63 C 0.0000 0.4924(3) 0.0000 0.0463(14) Uani 1 2 d S . .
C64 C -0.0119(3) 0.5365(2) 0.0555(2) 0.0483(10) Uani 1 1 d . . .
H64 H -0.0208 0.5084 0.0948 0.058 Uiso 1 1 calc R . .
C65 C -0.0115(4) 0.6200(2) 0.0562(2) 0.0500(11) Uani 1 1 d . . .
H65 H -0.0191 0.6481 0.0957 0.060 Uiso 1 1 calc R . .
C66 C 0.0000 0.6629(3) 0.0000 0.0418(13) Uani 1 2 d S . .
C67 C 0.0000 0.7527(3) 0.0000 0.0460(15) Uani 1 2 d S . .
C68 C -0.0456(3) 0.7974(2) 0.0470(2) 0.0476(10) Uani 1 1 d . . .
H68 H -0.0785 0.7697 0.0802 0.057 Uiso 1 1 calc R . .
C69 C -0.0448(4) 0.8802(3) 0.0474(2) 0.0537(11) Uani 1 1 d . . .
H69 H -0.0760 0.9081 0.0812 0.064 Uiso 1 1 calc R . .
C70 C 0.0000 1.0107(4) 0.0000 0.0614(19) Uani 1 2 d S . .
C71 C 0.0000 0.9241(4) 0.0000 0.0503(15) Uani 1 2 d S . .
C72 C -0.0398(4) 1.0537(3) 0.0513(3) 0.0643(14) Uani 1 1 d . . .

loop_
_atom_site_aniso_label
_atom_site_aniso_U_11
_atom_site_aniso_U_22
_atom_site_aniso_U_33
_atom_site_aniso_U_23
_atom_site_aniso_U_13
_atom_site_aniso_U_12
N1 0.066(3) 0.101(4) 0.046(3) 0.000(2) 0.005(2) 0.012(3)
N2 0.059(2) 0.0394(17) 0.044(2) -0.0017(14) 0.0086(16) -0.0002(17)
C3 0.045(2) 0.061(3) 0.036(2) 0.0011(17) 0.0007(18) 0.009(2)
C4 0.053(2) 0.049(2) 0.036(2) 0.0108(18) 0.0040(19) 0.002(2)
C5 0.045(2) 0.0359(19) 0.043(2) 0.0032(16) 0.0023(18) -0.0007(17)
C6 0.043(2) 0.0374(19) 0.034(2) 0.0008(15) 0.0013(17) -0.0015(17)
C7 0.050(2) 0.040(2) 0.040(2) -0.0040(17) 0.0016(18) -0.0016(18)
C8 0.053(2) 0.045(2) 0.038(2) -0.0081(17) 0.0022(19) 0.0049(19)
C9 0.099(4) 0.070(4) 0.074(4) 0.020(3) 0.028(3) 0.003(3)
C10 0.070(3) 0.039(2) 0.069(3) 0.000(2) 0.012(3) 0.000(2)
C11 0.092(4) 0.037(2) 0.060(3) -0.003(2) 0.012(3) -0.002(2)
C12 0.085(4) 0.054(3) 0.058(3) -0.021(2) 0.004(3) 0.009(3)
N13 0.066(3) 0.076(3) 0.043(2) -0.0004(19) 0.0081(18) 0.007(2)
N14 0.065(3) 0.084(3) 0.038(2) -0.0036(19) 0.0106(18) 0.011(2)
C15 0.046(2) 0.052(2) 0.034(2) -0.0027(17) 0.0021(19) 0.0037(18)
C16 0.063(3) 0.041(2) 0.050(3) 0.0062(18) -0.006(2) -0.006(2)
C17 0.064(3) 0.047(2) 0.044(3) -0.0041(17) -0.008(2) 0.001(2)
C18 0.041(2) 0.057(2) 0.038(3) -0.0024(17) 0.0012(17) 0.0032(19)
C19 0.047(2) 0.052(2) 0.049(3) 0.003(2) -0.004(2) 0.001(2)
C20 0.046(2) 0.043(2) 0.046(3) -0.0004(18) -0.0031(18) 0.0051(18)
C21 0.127(6) 0.050(3) 0.074(4) 0.016(3) 0.016(4) -0.017(3)
C22 0.117(5) 0.055(3) 0.072(4) -0.012(3) -0.001(3) 0.004(3)
C23 0.102(4) 0.063(3) 0.065(4) 0.022(3) 0.009(3) -0.011(3)
C24 0.073(3) 0.048(3) 0.075(4) -0.012(2) -0.004(3) 0.005(2)
N25 0.064(3) 0.101(3) 0.037(2) -0.001(2) 0.0101(18) -0.021(2)
N26 0.060(3) 0.129(5) 0.042(3) -0.004(2) 0.005(2) 0.001(3)
C27 0.047(2) 0.058(3) 0.036(2) -0.0064(18) 0.0016(18) -0.0037(19)
C28 0.060(3) 0.040(2) 0.045(3) 0.0053(17) -0.011(2) -0.006(2)
C29 0.055(3) 0.045(2) 0.047(3) -0.0107(18) -0.014(2) 0.007(2)
C30 0.044(2) 0.069(3) 0.035(2) -0.0007(18) 0.0005(18) 0.007(2)
C31 0.050(2) 0.047(2) 0.058(3) 0.009(2) -0.002(2) -0.006(2)
C32 0.048(2) 0.047(2) 0.050(3) -0.0079(19) -0.0054(19) 0.005(2)
C33 0.103(5) 0.060(3) 0.096(5) 0.036(3) -0.033(4) -0.029(3)
C34 0.097(4) 0.063(3) 0.096(5) -0.032(3) -0.030(4) 0.021(3)
C35 0.100(5) 0.071(4) 0.082(4) 0.040(3) -0.018(4) -0.030(3)
C36 0.078(4) 0.056(3) 0.087(4) -0.027(3) -0.014(3) 0.012(3)
N37 0.089(4) 0.124(5) 0.047(3) 0.009(3) -0.011(2) 0.014(3)
N38 0.238(9) 0.232(9) 0.062(4) 0.031(5) -0.059(5) -0.166(8)
N39 0.115(5) 0.154(6) 0.077(4) -0.026(4) -0.010(3) -0.033(5)
N40 0.139(6) 0.218(9) 0.078(5) -0.027(5) -0.027(4) 0.088(7)
C41 0.051(3) 0.125(5) 0.055(4) 0.003(3) 0.001(2) 0.001(3)
C42 0.065(4) 0.105(5) 0.056(4) 0.014(3) -0.011(3) -0.019(3)
C43 0.109(6) 0.170(8) 0.066(5) 0.033(4) -0.027(4) -0.091(6)
C44 0.034(3) 0.152(6) 0.042(3) 0.014(3) -0.005(2) -0.011(3)
C45 0.092(5) 0.122(6) 0.060(4) 0.015(4) -0.015(3) -0.040(4)
C46 0.098(5) 0.142(7) 0.049(4) 0.012(4) -0.022(3) -0.026(5)
C47 0.063(4) 0.101(5) 0.062(4) -0.001(3) -0.005(3) -0.011(3)
C48 0.059(3) 0.142(6) 0.040(3) 0.001(3) -0.010(2) 0.006(4)
C49 0.069(4) 0.110(5) 0.056(4) -0.003(3) -0.009(3) 0.017(4)
C50 0.031(2) 0.178(7) 0.043(3) -0.009(3) -0.0021(19) 0.009(3)
C51 0.075(4) 0.136(6) 0.061(4) -0.028(4) -0.016(3) 0.038(4)
C52 0.069(4) 0.180(8) 0.049(4) -0.024(4) -0.023(3) 0.028(5)
C53 0.049(3) 0.113(5) 0.059(4) -0.010(3) -0.005(3) 0.008(3)
C54 0.071(4) 0.149(7) 0.045(4) -0.006(4) -0.016(3) -0.008(4)
C55 0.069(4) 0.124(6) 0.061(4) 0.009(4) -0.016(3) -0.029(4)
C56 0.068(4) 0.108(5) 0.066(4) -0.014(3) 0.004(3) -0.001(3)
C57 0.059(3) 0.163(7) 0.040(4) -0.011(3) 0.000(3) 0.022(4)
C58 0.073(4) 0.166(8) 0.062(5) -0.019(4) -0.014(3) 0.042(5)
N59 0.070(3) 0.054(2) 0.060(3) 0.0083(19) 0.011(2) -0.001(2)
N60 0.103(4) 0.056(2) 0.071(3) -0.015(2) 0.011(3) -0.002(3)
C61 0.051(3) 0.045(2) 0.050(3) -0.0026(19) 0.008(2) 0.0041(19)
C62 0.050(4) 0.042(3) 0.043(3) 0.000 0.006(3) 0.000
C63 0.048(3) 0.042(3) 0.049(4) 0.000 0.002(3) 0.000
C64 0.057(3) 0.045(2) 0.042(2) 0.0034(17) 0.007(2) 0.000(2)
C65 0.056(3) 0.045(2) 0.049(3) -0.0036(19) 0.004(2) 0.000(2)
C66 0.036(3) 0.046(3) 0.044(3) 0.000 0.001(3) 0.000
C67 0.048(4) 0.043(3) 0.046(4) 0.000 0.003(3) 0.000
C68 0.050(2) 0.044(2) 0.048(3) -0.0016(18) 0.010(2) -0.0043(19)
C69 0.065(3) 0.044(2) 0.053(3) -0.002(2) 0.012(2) 0.002(2)
C70 0.078(5) 0.039(3) 0.067(5) 0.000 0.013(4) 0.000
C71 0.064(4) 0.043(3) 0.044(4) 0.000 -0.001(3) 0.000
C72 0.087(4) 0.046(2) 0.060(3) -0.001(2) 0.002(3) 0.006(2)

loop_
_atom_type_symbol
_atom_type_description
_atom_type_scat_dispersion_real
_atom_type_scat_dispersion_imag
_atom_type_scat_source
N N 0.0061 0.0000 'International Tables Vol C Tables 4.2.6.8 and 6.1.1.4'
C C 0.0033 0.0000 'International Tables Vol C Tables 4.2.6.8 and 6.1.1.4'
H H 0.0000 0.0000 'International Tables Vol C Tables 4.2.6.8 and 6.1.1.4'

loop_
_geom_angle_atom_site_label_1
_geom_angle_atom_site_label_2
_geom_angle_atom_site_label_3
_geom_angle
_geom_angle_site_symmetry_1
_geom_angle_site_symmetry_3
_geom_angle_publ_flag
C3 N1 H1A 109.5 . . ?
C3 N1 H1B 109.5 . . ?
H1A N1 H1B 109.5 . . ?
C3 N1 H1C 109.5 . . ?
H1A N1 H1C 109.5 . . ?
H1B N1 H1C 109.5 . . ?
C6 N2 H2A 109.5 . . ?
C6 N2 H2B 109.5 . . ?
H2A N2 H2B 109.5 . . ?
C6 N2 H2C 109.5 . . ?
H2A N2 H2C 109.5 . . ?
H2B N2 H2C 109.5 . . ?
C8 C3 C4 121.9(4) . . ?
C8 C3 N1 118.6(4) . . ?
C4 C3 N1 119.4(4) . . ?
C5 C4 C3 118.5(4) . . ?
C5 C4 C9 121.6(4) . . ?
C3 C4 C9 119.8(4) . . ?
C6 C5 C4 119.2(4) . . ?
C6 C5 C10 121.3(4) . . ?
C4 C5 C10 119.4(4) . . ?
C5 C6 C7 123.1(4) . . ?
C5 C6 N2 117.7(4) . . ?
C7 C6 N2 119.1(4) . . ?
C6 C7 C8 118.0(4) . . ?
C6 C7 C11 121.5(4) . . ?
C8 C7 C11 120.5(4) . . ?
C3 C8 C7 119.2(4) . . ?
C3 C8 C12 119.4(4) . . ?
C7 C8 C12 121.4(4) . . ?
C4 C9 H9A 109.5 . . ?
C4 C9 H9B 109.5 . . ?
H9A C9 H9B 109.5 . . ?
C4 C9 H9C 109.5 . . ?
H9A C9 H9C 109.5 . . ?
H9B C9 H9C 109.5 . . ?
C5 C10 H10A 109.5 . . ?
C5 C10 H10B 109.5 . . ?
H10A C10 H10B 109.5 . . ?
C5 C10 H10C 109.5 . . ?
H10A C10 H10C 109.5 . . ?
H10B C10 H10C 109.5 . . ?
C7 C11 H11A 109.5 . . ?
C7 C11 H11B 109.5 . . ?
H11A C11 H11B 109.5 . . ?
C7 C11 H11C 109.5 . . ?
H11A C11 H11C 109.5 . . ?
H11B C11 H11C 109.5 . . ?
C8 C12 H12A 109.5 . . ?
C8 C12 H12B 109.5 . . ?
H12A C12 H12B 109.5 . . ?
C8 C12 H12C 109.5 . . ?
H12A C12 H12C 109.5 . . ?
H12B C12 H12C 109.5 . . ?
C15 N13 H13A 109.5 . . ?
C15 N13 H13B 109.5 . . ?
H13A N13 H13B 109.5 . . ?
C15 N13 H13C 109.5 . . ?
H13A N13 H13C 109.5 . . ?
H13B N13 H13C 109.5 . . ?
C18 N14 H14A 109.5 . . ?
C18 N14 H14B 109.5 . . ?
H14A N14 H14B 109.5 . . ?
C18 N14 H14C 109.5 . . ?
H14A N14 H14C 109.5 . . ?
H14B N14 H14C 109.5 . . ?
C20 C15 C16 123.1(4) . . ?
C20 C15 N13 117.1(4) . . ?
C16 C15 N13 119.7(4) . . ?
C17 C16 C15 118.7(4) . . ?
C17 C16 C21 121.1(4) . . ?
C15 C16 C21 120.1(5) . . ?
C16 C17 C18 118.9(4) . . ?
C16 C17 C22 120.1(5) . . ?
C18 C17 C22 121.0(4) . . ?
C19 C18 C17 121.6(4) . . ?
C19 C18 N14 119.9(4) . . ?
C17 C18 N14 118.4(4) . . ?
C18 C19 C20 120.5(4) . . ?
C18 C19 C23 120.5(5) . . ?
C20 C19 C23 119.0(4) . . ?
C15 C20 C19 117.1(4) . . ?
C15 C20 C24 121.5(4) . . ?
C19 C20 C24 121.4(4) . . ?
C16 C21 H21A 109.5 . . ?
C16 C21 H21B 109.5 . . ?
H21A C21 H21B 109.5 . . ?
C16 C21 H21C 109.5 . . ?
H21A C21 H21C 109.5 . . ?
H21B C21 H21C 109.5 . . ?
C17 C22 H22A 109.5 . . ?
C17 C22 H22B 109.5 . . ?
H22A C22 H22B 109.5 . . ?
C17 C22 H22C 109.5 . . ?
H22A C22 H22C 109.5 . . ?
H22B C22 H22C 109.5 . . ?
C19 C23 H23A 109.5 . . ?
C19 C23 H23B 109.5 . . ?
H23A C23 H23B 109.5 . . ?
C19 C23 H23C 109.5 . . ?
H23A C23 H23C 109.5 . . ?
H23B C23 H23C 109.5 . . ?
C20 C24 H24A 109.5 . . ?
C20 C24 H24B 109.5 . . ?
H24A C24 H24B 109.5 . . ?
C20 C24 H24C 109.5 . . ?
H24A C24 H24C 109.5 . . ?
H24B C24 H24C 109.5 . . ?
C27 N25 H25A 109.5 . . ?
C27 N25 H25B 109.5 . . ?
H25A N25 H25B 109.5 . . ?
C27 N25 H25C 109.5 . . ?
H25A N25 H25C 109.5 . . ?
H25B N25 H25C 109.5 . . ?
C30 N26 H26A 109.5 . . ?
C30 N26 H26B 109.5 . . ?
H26A N26 H26B 109.5 . . ?
C30 N26 H26C 109.5 . . ?
H26A N26 H26C 109.5 . . ?
H26B N26 H26C 109.5 . . ?
C32 C27 C28 123.2(4) . . ?
C32 C27 N25 116.6(4) . . ?
C28 C27 N25 120.2(4) . . ?
C29 C28 C27 117.9(4) . . ?
C29 C28 C33 121.3(5) . . ?
C27 C28 C33 120.7(5) . . ?
C28 C29 C30 119.4(4) . . ?
C28 C29 C34 120.3(5) . . ?
C30 C29 C34 120.3(5) . . ?
C29 C30 C31 121.2(4) . . ?
C29 C30 N26 120.3(5) . . ?
C31 C30 N26 118.5(5) . . ?
C32 C31 C30 120.0(4) . . ?
C32 C31 C35 120.5(5) . . ?
C30 C31 C35 119.4(5) . . ?
C27 C32 C31 118.2(4) . . ?
C27 C32 C36 123.1(5) . . ?
C31 C32 C36 118.7(4) . . ?
C28 C33 H33A 109.5 . . ?
C28 C33 H33B 109.5 . . ?
H33A C33 H33B 109.5 . . ?
C28 C33 H33C 109.5 . . ?
H33A C33 H33C 109.5 . . ?
H33B C33 H33C 109.5 . . ?
C29 C34 H34A 109.5 . . ?
C29 C34 H34B 109.5 . . ?
H34A C34 H34B 109.5 . . ?
C29 C34 H34C 109.5 . . ?
H34A C34 H34C 109.5 . . ?
H34B C34 H34C 109.5 . . ?
C31 C35 H35A 109.5 . . ?
C31 C35 H35B 109.5 . . ?
H35A C35 H35B 109.5 . . ?
C31 C35 H35C 109.5 . . ?
H35A C35 H35C 109.5 . . ?
H35B C35 H35C 109.5 . . ?
C32 C36 H36A 109.5 . . ?
C32 C36 H36B 109.5 . . ?
H36A C36 H36B 109.5 . . ?
C32 C36 H36C 109.5 . . ?
H36A C36 H36C 109.5 . . ?
H36B C36 H36C 109.5 . . ?
N37 C41 C42 177.2(8) . . ?
C43 C42 C41 117.8(7) . . ?
C43 C42 C44 119.2(6) . . ?
C41 C42 C44 122.9(5) . . ?
N38 C43 C42 178.9(8) . . ?
C49 C44 C45 114.0(7) . . ?
C49 C44 C42 122.0(5) . . ?
C45 C44 C42 124.0(6) . . ?
C46 C45 C44 122.7(7) . . ?
C46 C45 H45 118.6 . . ?
C44 C45 H45 118.6 . . ?
C45 C46 C47 122.7(7) . . ?
C45 C46 H46 118.7 . . ?
C47 C46 H46 118.7 . . ?
C46 C47 C48 113.4(7) . . ?
C46 C47 C50 122.1(6) . . ?
C48 C47 C50 124.5(6) . . ?
C49 C48 C47 125.3(6) . . ?
C49 C48 H48 117.3 . . ?
C47 C48 H48 117.3 . . ?
C48 C49 C44 121.7(6) . . ?
C48 C49 H49 119.2 . . ?
C44 C49 H49 119.2 . . ?
C51 C50 C55 113.8(8) . . ?
C51 C50 C47 123.9(6) . . ?
C55 C50 C47 122.1(6) . . ?
C52 C51 C50 123.5(7) . . ?
C52 C51 H51 118.2 . . ?
C50 C51 H51 118.2 . . ?
C51 C52 C53 123.3(7) . . ?
C51 C52 H52 118.3 . . ?
C53 C52 H52 118.4 . . ?
C52 C53 C54 112.9(7) . . ?
C52 C53 C57 123.8(6) . . ?
C54 C53 C57 123.3(6) . . ?
C55 C54 C53 124.7(6) . . ?
C55 C54 H54 117.6 . . ?
C53 C54 H54 117.6 . . ?
C54 C55 C50 121.6(7) . . ?
C54 C55 H55 119.2 . . ?
C50 C55 H55 119.2 . . ?
N39 C56 C57 178.9(9) . . ?
C56 C57 C58 115.4(8) . . ?
C56 C57 C53 120.8(6) . . ?
C58 C57 C53 123.8(6) . . ?
N40 C58 C57 179.2(10) . . ?
N59 C61 C62 177.3(5) . . ?
C61 C62 C61 115.8(5) 2 . ?
C61 C62 C63 122.1(3) 2 . ?
C61 C62 C63 122.1(3) . . ?
C64 C63 C64 116.0(5) 2 . ?
C64 C63 C62 122.0(3) 2 . ?
C64 C63 C62 122.0(3) . . ?
C63 C64 C65 122.6(4) . . ?
C63 C64 H64 118.7 . . ?
C65 C64 H64 118.7 . . ?
C64 C65 C66 120.3(4) . . ?
C64 C65 H65 119.9 . . ?
C66 C65 H65 119.9 . . ?
C65 C66 C65 118.2(5) 2 . ?
C65 C66 C67 120.9(3) 2 . ?
C65 C66 C67 120.9(3) . . ?
C68 C67 C68 115.5(5) 2 . ?
C68 C67 C66 122.3(3) 2 . ?
C68 C67 C66 122.3(3) . . ?
C69 C68 C67 122.3(4) . . ?
C69 C68 H68 118.9 . . ?
C67 C68 H68 118.9 . . ?
C68 C69 C71 121.8(5) . . ?
C68 C69 H69 119.1 . . ?
C71 C69 H69 119.1 . . ?
C72 C70 C72 118.9(6) 2 . ?
C72 C70 C71 120.5(3) 2 . ?
C72 C70 C71 120.5(3) . . ?
C69 C71 C69 116.3(6) 2 . ?
C69 C71 C70 121.8(3) 2 . ?
C69 C71 C70 121.8(3) . . ?
N60 C72 C70 176.9(6) . . ?

loop_
_geom_bond_atom_site_label_1
_geom_bond_atom_site_label_2
_geom_bond_distance
_geom_bond_site_symmetry_2
_geom_bond_publ_flag
N1 C3 1.423(6) . ?
N1 H1A 0.9599 . ?
N1 H1B 0.9599 . ?
N1 H1C 0.9599 . ?
N2 C6 1.465(5) . ?
N2 H2A 0.9599 . ?
N2 H2B 0.9599 . ?
N2 H2C 0.9599 . ?
C3 C8 1.395(6) . ?
C3 C4 1.401(6) . ?
C4 C5 1.399(6) . ?
C4 C9 1.510(6) . ?
C5 C6 1.380(5) . ?
C5 C10 1.501(6) . ?
C6 C7 1.391(5) . ?
C7 C8 1.407(6) . ?
C7 C11 1.502(6) . ?
C8 C12 1.506(6) . ?
C9 H9A 0.9600 . ?
C9 H9B 0.9600 . ?
C9 H9C 0.9600 . ?
C10 H10A 0.9600 . ?
C10 H10B 0.9600 . ?
C10 H10C 0.9600 . ?
C11 H11A 0.9600 . ?
C11 H11B 0.9600 . ?
C11 H11C 0.9600 . ?
C12 H12A 0.9600 . ?
C12 H12B 0.9600 . ?
C12 H12C 0.9600 . ?
N13 C15 1.490(5) . ?
N13 H13A 0.9599 . ?
N13 H13B 0.9599 . ?
N13 H13C 0.9599 . ?
N14 C18 1.416(5) . ?
N14 H14A 0.9599 . ?
N14 H14B 0.9599 . ?
N14 H14C 0.9599 . ?
C15 C20 1.395(6) . ?
C15 C16 1.399(6) . ?
C16 C17 1.387(7) . ?
C16 C21 1.513(6) . ?
C17 C18 1.405(6) . ?
C17 C22 1.489(6) . ?
C18 C19 1.380(6) . ?
C19 C20 1.403(7) . ?
C19 C23 1.500(6) . ?
C20 C24 1.515(6) . ?
C21 H21A 0.9600 . ?
C21 H21B 0.9600 . ?
C21 H21C 0.9600 . ?
C22 H22A 0.9600 . ?
C22 H22B 0.9600 . ?
C22 H22C 0.9600 . ?
C23 H23A 0.9600 . ?
C23 H23B 0.9600 . ?
C23 H23C 0.9600 . ?
C24 H24A 0.9600 . ?
C24 H24B 0.9600 . ?
C24 H24C 0.9600 . ?
N25 C27 1.462(6) . ?
N25 H25A 0.9599 . ?
N25 H25B 0.9599 . ?
N25 H25C 0.9599 . ?
N26 C30 1.426(6) . ?
N26 H26A 0.9599 . ?
N26 H26B 0.9599 . ?
N26 H26C 0.9599 . ?
C27 C32 1.374(6) . ?
C27 C28 1.407(6) . ?
C28 C29 1.400(7) . ?
C28 C33 1.500(6) . ?
C29 C30 1.395(7) . ?
C29 C34 1.516(6) . ?
C30 C31 1.395(6) . ?
C31 C32 1.392(7) . ?
C31 C35 1.522(6) . ?
C32 C36 1.516(6) . ?
C33 H33A 0.9600 . ?
C33 H33B 0.9600 . ?
C33 H33C 0.9600 . ?
C34 H34A 0.9600 . ?
C34 H34B 0.9600 . ?
C34 H34C 0.9600 . ?
C35 H35A 0.9600 . ?
C35 H35B 0.9600 . ?
C35 H35C 0.9600 . ?
C36 H36A 0.9600 . ?
C36 H36B 0.9600 . ?
C36 H36C 0.9600 . ?
N37 C41 1.124(7) . ?
N38 C43 1.146(10) . ?
N39 C56 1.161(8) . ?
N40 C58 1.194(10) . ?
C41 C42 1.421(8) . ?
C42 C43 1.370(9) . ?
C42 C44 1.421(9) . ?
C44 C49 1.416(8) . ?
C44 C45 1.424(8) . ?
C45 C46 1.367(10) . ?
C45 H45 0.9600 . ?
C46 C47 1.387(9) . ?
C46 H46 0.9600 . ?
C47 C48 1.421(8) . ?
C47 C50 1.451(10) . ?
C48 C49 1.323(9) . ?
C48 H48 0.9600 . ?
C49 H49 0.9600 . ?
C50 C51 1.418(9) . ?
C50 C55 1.421(9) . ?
C51 C52 1.365(11) . ?
C51 H51 0.9600 . ?
C52 C53 1.410(9) . ?
C52 H52 0.9600 . ?
C53 C54 1.419(9) . ?
C53 C57 1.440(10) . ?
C54 C55 1.368(10) . ?
C54 H54 0.9600 . ?
C55 H55 0.9600 . ?
C56 C57 1.401(9) . ?
C57 C58 1.409(9) . ?
N59 C61 1.158(6) . ?
N60 C72 1.147(6) . ?
C61 C62 1.386(5) . ?
C62 C61 1.386(5) 2 ?
C62 C63 1.462(8) . ?
C63 C64 1.392(5) 2 ?
C63 C64 1.392(5) . ?
C64 C65 1.395(6) . ?
C64 H64 0.9600 . ?
C65 C66 1.393(5) . ?
C65 H65 0.9600 . ?
C66 C65 1.393(5) 2 ?
C66 C67 1.501(8) . ?
C67 C68 1.399(5) 2 ?
C67 C68 1.399(5) . ?
C68 C69 1.383(6) . ?
C68 H68 0.9600 . ?
C69 C71 1.393(5) . ?
C69 H69 0.9600 . ?
C70 C72 1.416(6) 2 ?
C70 C72 1.416(6) . ?
C70 C71 1.446(8) . ?
C71 C69 1.393(6) 2 ?
